data_4110130
loop_
_publ_author_name
'Wakako Kaneko'
'Masaaki Ohba'
'Susumu Kitagawa'

_publ_section_title
;
 A Flexible Coordination Polymer Crystal Providing Reversible Structural
 and Magnetic Conversions
;
_journal_name_full 'Journal of the American Chemical Society'
_journal_page_first 13706
_journal_page_last 13712
_journal_paper_doi 10.1021/ja074915q
_journal_volume 129
_journal_year 2007
_chemical_formula_sum 'C10 H17 Cr Mn N8 O2'
_chemical_formula_weight 388.23
_space_group_IT_number 14
_symmetry_cell_setting monoclinic
_symmetry_Int_Tables_number 14
_symmetry_space_group_name_Hall '-P 2yn'
_symmetry_space_group_name_H-M 'P 1 21/n 1'
_cell_angle_alpha 90
_cell_angle_beta 97.326(5)
_cell_angle_gamma 90
_cell_formula_units_Z 4
_cell_length_a 7.681(3)
_cell_length_b 14.498(5)
_cell_length_c 16.598(6)
_cell_measurement_reflns_used 5687
_cell_measurement_temperature 243.1
_cell_measurement_theta_max 27.5
_cell_measurement_theta_min 3.0
_cell_volume 1833.3(12)
_computing_cell_refinement CRYSTALCLEAR
_computing_data_collection CRYSTALCLEAR
_computing_data_reduction 'teXsan Ver. 1.11'
_computing_publication_material 'teXsan Ver. 1.11'
_computing_structure_refinement 'teXsan Ver. 1.10'
_computing_structure_solution SIR92
_diffrn_detector_area_resol_mean 14.63
_diffrn_measured_fraction_theta_full 3.0914
_diffrn_measured_fraction_theta_max 3.0914
_diffrn_measurement_device_type 'Rigaku/MSC Mercury CCD'
_diffrn_measurement_method \w
_diffrn_radiation_type 'Mo K\a'
_diffrn_radiation_wavelength 0.7107
_diffrn_reflns_av_R_equivalents 0.091
_diffrn_reflns_limit_h_max 9
_diffrn_reflns_limit_h_min -7
_diffrn_reflns_limit_k_max 18
_diffrn_reflns_limit_k_min -18
_diffrn_reflns_limit_l_max 21
_diffrn_reflns_limit_l_min -18
_diffrn_reflns_number 14685
_diffrn_reflns_theta_full 27.48
_diffrn_reflns_theta_max 27.48
_exptl_absorpt_coefficient_mu 1.298
_exptl_absorpt_correction_T_max 0.878
_exptl_absorpt_correction_T_min 0.878
_exptl_absorpt_correction_type none
_exptl_crystal_colour green
_exptl_crystal_density_diffrn 1.407
_exptl_crystal_description Block
_exptl_crystal_size_max 0.180
_exptl_crystal_size_mid 0.100
_exptl_crystal_size_min 0.100
_refine_diff_density_max 1.07
_refine_diff_density_min -1.28
_refine_ls_extinction_method none
_refine_ls_goodness_of_fit_ref 0.666
_refine_ls_hydrogen_treatment noref
_refine_ls_number_parameters 217
_refine_ls_number_reflns 7824
_refine_ls_R_factor_gt 0.0612
_refine_ls_shift/su_max 0.0001
_refine_ls_structure_factor_coef F
_refine_ls_weighting_details 'w = 1/[\s^2^(Fo) + 0.00000|Fo|^2^]'
_refine_ls_weighting_scheme calc
_refine_ls_wR_factor_ref 0.0792
_reflns_number_gt 4401
_reflns_number_total 12990
_reflns_threshold_expression F^2^>2.0\s(F^2^)
_cod_data_source_file ja074915qsi20070723_035654.cif
_cod_data_source_block 2D_Mn(H2O)(NNdmenH)Cr(CN)6
_cod_original_cell_volume 1833(1)
_cod_original_formula_sum 'C10 H17 Cr N8 Mn O2 '
_cod_database_code 4110130

loop_
_symmetry_equiv_pos_as_xyz
x,y,z
1/2-x,1/2+y,1/2-z
-x,-y,-z
1/2+x,1/2-y,1/2+z

loop_
_atom_site_label
_atom_site_type_symbol
_atom_site_fract_x
_atom_site_fract_y
_atom_site_fract_z
_atom_site_U_iso_or_equiv
_atom_site_adp_type
_atom_site_occupancy
_atom_site_calc_flag
_atom_site_refinement_flags
Mn(1) Mn 0.25744(10) 0.31910(5) 0.29171(4) 0.0200(2) Uani 1.00 d .
Cr(1) Cr 0.73799(10) 0.06921(5) 0.22414(4) 0.0186(2) Uani 1.00 d .
O(1) O 0.3110(5) 0.2601(2) 0.4156(2) 0.033(1) Uani 1.00 d .
O(2) O 0.3109(9) 0.5777(4) 0.0680(3) 0.136(3) Uani 1.00 d .
N(1) N 0.4469(5) 0.2178(3) 0.2577(2) 0.028(1) Uani 1.00 d .
N(2) N 0.4329(5) -0.0777(3) 0.1737(2) 0.029(1) Uani 1.00 d .
N(3) N 0.6918(7) 0.1491(3) 0.0436(3) 0.052(2) Uani 1.00 d .
N(4) N 0.7627(7) -0.0025(4) 0.4089(3) 0.065(2) Uani 1.00 d .
N(5) N 1.0410(5) 0.2191(3) 0.2677(3) 0.030(1) Uani 1.00 d .
N(6) N 1.0326(6) -0.0766(3) 0.1878(3) 0.035(1) Uani 1.00 d .
N(7) N 0.1941(7) 0.3807(3) 0.1624(3) 0.044(2) Uani 1.00 d .
N(8) N 0.289(1) 0.1920(5) 0.0177(4) 0.049(3) Uani 0.75 d P
N(8') N 0.167(3) 0.205(2) -0.008(1) 0.047(8) Uani 0.25 d P
C(1) C 0.5488(6) 0.1659(4) 0.2470(3) 0.024(2) Uani 1.00 d .
C(2) C 0.5403(6) -0.0260(3) 0.1900(3) 0.021(1) Uani 1.00 d .
C(3) C 0.7124(7) 0.1188(4) 0.1075(3) 0.026(2) Uani 1.00 d .
C(4) C 0.7559(7) 0.0251(4) 0.3436(3) 0.036(2) Uani 1.00 d .
C(5) C 0.9358(7) 0.1667(4) 0.2539(3) 0.023(2) Uani 1.00 d .
C(6) C 0.9280(6) -0.0250(3) 0.1998(3) 0.021(1) Uani 1.00 d .
C(7) C 0.263(1) 0.3395(6) 0.0918(5) 0.057(3) Uani 0.75 d P
C(7') C 0.110(4) 0.329(2) 0.086(2) 0.07(1) Uani 0.25 d P
C(8) C 0.2027(9) 0.2463(5) 0.0753(4) 0.050(2) Uani 1.00 d .
C(9) C 0.2861(9) 0.2320(4) -0.0644(4) 0.053(2) Uani 1.00 d .
C(10) C 0.214(1) 0.0979(5) 0.0147(4) 0.073(3) Uani 1.00 d .
H(1) H 0.3411 0.2938 0.4619 0.0396 Uiso 1.00 calc .
H(2) H 0.3683 0.2019 0.4249 0.0396 Uiso 1.00 calc .
H(3) H 0.2344 0.4421 0.1648 0.0581 Uiso 0.75 calc P
H(3') H 0.1255 0.4331 0.1680 0.0581 Uiso 0.25 calc P
H(4) H 0.0709 0.3788 0.1489 0.0581 Uiso 0.75 calc P
H(4') H 0.3055 0.3984 0.1471 0.0581 Uiso 0.25 calc P
H(5) H 0.2360 0.3767 0.0464 0.0639 Uiso 0.75 calc P
H(5') H 0.0968 0.3655 0.0351 0.0742 Uiso 0.25 calc P
H(6) H 0.3903 0.3356 0.1048 0.0639 Uiso 0.75 calc P
H(6') H -0.0200 0.3126 0.0893 0.0742 Uiso 0.25 calc P
H(7) H 0.1715 0.2035 0.1146 0.0635 Uiso 1.00 calc .
H(8) H 0.0783 0.2526 0.0531 0.0635 Uiso 0.75 calc P
H(8') H 0.3192 0.2623 0.0847 0.0635 Uiso 0.25 calc P
H(9) H 0.4050 0.1866 0.0409 0.0549 Uiso 0.75 calc P
H(9') H 0.0426 0.2108 -0.0280 0.0528 Uiso 0.25 calc P
H(10) H 0.4055 0.2337 -0.0759 0.0646 Uiso 0.75 calc P
H(10') H 0.3510 0.1769 -0.0770 0.0646 Uiso 0.25 calc P
H(11) H 0.2215 0.1917 -0.1031 0.0646 Uiso 0.75 calc P
H(11') H 0.2241 0.2542 -0.1124 0.0646 Uiso 0.25 calc P
H(12) H 0.2379 0.2902 -0.0663 0.0646 Uiso 0.75 calc P
H(12') H 0.3677 0.2754 -0.0403 0.0646 Uiso 0.25 calc P
H(13) H 0.1238 0.0938 0.0480 0.0938 Uiso 0.75 calc P
H(13') H 0.1179 0.0587 0.0021 0.0938 Uiso 0.25 calc P
H(14) H 0.1748 0.0812 -0.0389 0.0938 Uiso 0.75 calc P
H(14') H 0.3078 0.0795 -0.0151 0.0938 Uiso 0.25 calc P
H(15) H 0.3079 0.0560 0.0362 0.0938 Uiso 0.75 calc P
H(15') H 0.2576 0.0918 0.0719 0.0938 Uiso 0.25 calc P
H(16) H 0.1563 0.5802 0.0516 0.0331 Uiso 1.00 calc .
H(17) H 0.3355 0.6240 0.0158 0.0331 Uiso 1.00 calc .

loop_
_atom_site_aniso_label
_atom_site_aniso_U_11
_atom_site_aniso_U_22
_atom_site_aniso_U_33
_atom_site_aniso_U_12
_atom_site_aniso_U_13
_atom_site_aniso_U_23
Mn(1) 0.0184(4) 0.0146(4) 0.0275(5) 0.0002(4) 0.0049(3) -0.0030(3)
Cr(1) 0.0157(4) 0.0148(4) 0.0259(5) 0.0006(4) 0.0049(3) 0.0007(4)
O(1) 0.050(3) 0.026(2) 0.022(2) 0.004(2) -0.001(2) -0.003(2)
O(2) 0.248(8) 0.096(5) 0.067(4) 0.021(5) 0.031(4) -0.007(3)
N(1) 0.022(3) 0.026(3) 0.039(3) 0.008(2) 0.013(2) -0.001(2)
N(2) 0.023(3) 0.026(3) 0.042(3) -0.001(2) 0.015(2) 0.002(2)
N(3) 0.083(5) 0.044(4) 0.031(3) -0.005(3) 0.011(3) 0.001(3)
N(4) 0.094(5) 0.061(4) 0.042(4) -0.004(4) 0.009(3) 0.007(3)
N(5) 0.016(2) 0.031(3) 0.045(3) -0.009(2) 0.006(2) -0.007(2)
N(6) 0.031(3) 0.029(3) 0.047(3) -0.002(2) 0.008(2) 0.006(2)
N(7) 0.076(4) 0.028(3) 0.030(3) 0.005(3) 0.010(3) -0.004(2)
N(8) 0.081(6) 0.036(5) 0.031(5) -0.001(5) 0.014(4) -0.011(4)
N(8') 0.02(1) 0.09(2) 0.03(1) 0.02(1) -0.008(10) -0.02(1)
C(1) 0.022(3) 0.020(3) 0.028(3) -0.006(2) 0.003(2) -0.006(2)
C(2) 0.016(3) 0.015(3) 0.033(3) -0.006(2) 0.007(2) 0.002(2)
C(3) 0.027(3) 0.019(3) 0.034(3) -0.002(2) 0.009(3) -0.005(3)
C(4) 0.030(3) 0.046(4) 0.032(4) -0.001(3) 0.003(3) 0.001(3)
C(5) 0.029(3) 0.018(3) 0.023(3) 0.010(3) 0.002(2) 0.000(2)
C(6) 0.012(3) 0.015(3) 0.037(3) 0.003(2) 0.003(2) 0.001(2)
C(7) 0.096(9) 0.036(6) 0.042(6) -0.025(6) 0.025(6) 0.005(4)
C(7') 0.08(2) 0.05(2) 0.08(2) -0.01(2) 0.01(2) 0.01(2)
C(8) 0.051(5) 0.048(5) 0.050(4) 0.003(4) 0.002(3) -0.008(4)
C(9) 0.074(5) 0.046(5) 0.040(4) -0.004(4) 0.008(4) -0.002(3)
C(10) 0.110(7) 0.057(6) 0.049(5) -0.019(5) -0.005(4) 0.007(4)

loop_
_atom_type_symbol
_atom_type_description
_atom_type_scat_dispersion_real
_atom_type_scat_dispersion_imag
_atom_type_scat_source
C C 0.003 0.002
;International Tables for Crystallography
(1992, Vol. C, Tables 4.2.6.8 and 6.1.1.1)
;
H H 0.000 0.000
;International Tables for Crystallography
(1992, Vol. C, Table 6.1.1.2)
;
Cr Cr 0.321 0.624
;International Tables for Crystallography
(1992, Vol. C, Tables 4.2.6.8 and 6.1.1.1)
;
Mn Mn 0.337 0.728
;International Tables for Crystallography
(1992, Vol. C, Tables 4.2.6.8 and 6.1.1.1)
;
N N 0.006 0.003
;International Tables for Crystallography
(1992, Vol. C, Tables 4.2.6.8 and 6.1.1.1)
;
O O 0.011 0.006
;International Tables for Crystallography
(1992, Vol. C, Tables 4.2.6.8 and 6.1.1.1)
;

loop_
_geom_angle_atom_site_label_1
_geom_angle_atom_site_label_2
_geom_angle_atom_site_label_3
_geom_angle
_geom_angle_site_symmetry_1
_geom_angle_site_symmetry_3
_geom_angle_publ_flag
O(1) Mn(1) N(1) 86.0(1) . . yes
O(1) Mn(1) N(2) 94.1(1) . 2_555 yes
O(1) Mn(1) N(5) 87.7(1) . 1_455 yes
O(1) Mn(1) N(6) 94.4(1) . 2_655 yes
O(1) Mn(1) N(7) 178.6(2) . . yes
N(1) Mn(1) N(2) 179.6(2) . 2_555 yes
N(1) Mn(1) N(5) 91.3(2) . 1_455 yes
N(1) Mn(1) N(6) 90.1(2) . 2_655 yes
N(1) Mn(1) N(7) 95.0(2) . . yes
N(2) Mn(1) N(5) 89.1(2) 2_555 1_455 yes
N(2) Mn(1) N(6) 89.5(2) 2_555 2_655 yes
N(2) Mn(1) N(7) 85.0(2) 2_555 . yes
N(5) Mn(1) N(6) 177.5(2) 1_455 2_655 yes
N(5) Mn(1) N(7) 91.2(2) 1_455 . yes
N(6) Mn(1) N(7) 86.7(2) 2_655 . yes
C(1) Cr(1) C(2) 89.7(2) . . yes
C(1) Cr(1) C(3) 87.2(2) . . yes
C(1) Cr(1) C(4) 89.8(2) . . yes
C(1) Cr(1) C(5) 90.3(2) . . yes
C(1) Cr(1) C(6) 178.8(2) . . yes
C(2) Cr(1) C(3) 89.9(2) . . yes
C(2) Cr(1) C(4) 90.7(2) . . yes
C(2) Cr(1) C(5) 177.9(2) . . yes
C(2) Cr(1) C(6) 91.0(2) . . yes
C(3) Cr(1) C(4) 176.9(2) . . yes
C(3) Cr(1) C(5) 88.0(2) . . yes
C(3) Cr(1) C(6) 91.8(2) . . yes
C(4) Cr(1) C(5) 91.4(2) . . yes
C(4) Cr(1) C(6) 91.2(2) . . yes
C(5) Cr(1) C(6) 89.0(2) . . yes
Mn(1) N(1) C(1) 174.2(4) . . yes
Mn(1) N(2) C(2) 151.2(4) 2_545 . yes
Mn(1) N(5) C(5) 177.4(4) 1_655 . yes
Mn(1) N(6) C(6) 161.0(4) 2_645 . yes
Mn(1) N(7) C(7) 121.7(5) . . yes
Mn(1) N(7) C(7') 126(1) . . yes
C(7) N(7) C(7') 45(1) . . yes
N(8') N(8) C(8) 72(1) . . yes
N(8') N(8) C(9) 68(1) . . yes
N(8') N(8) C(10) 79(1) . . yes
C(8) N(8) C(9) 116.0(7) . . yes
C(8) N(8) C(10) 108.2(6) . . yes
C(9) N(8) C(10) 111.7(6) . . yes
N(8) N(8') C(8) 68(1) . . yes
N(8) N(8') C(9) 72(1) . . yes
N(8) N(8') C(10) 63(1) . . yes
C(8) N(8') C(9) 115(1) . . yes
C(8) N(8') C(10) 99(1) . . yes
C(9) N(8') C(10) 105(1) . . yes
Cr(1) C(1) N(1) 178.7(5) . . yes
Cr(1) C(2) N(2) 178.2(4) . . yes
Cr(1) C(3) N(3) 176.7(5) . . yes
Cr(1) C(4) N(4) 177.4(5) . . yes
Cr(1) C(5) N(5) 178.2(5) . . yes
Cr(1) C(6) N(6) 178.9(5) . . yes
N(7) C(7) C(7') 70(1) . . yes
N(7) C(7) C(8) 113.0(6) . . yes
C(7') C(7) C(8) 64(1) . . yes
N(7) C(7') C(7) 63(1) . . yes
N(7) C(7') C(8) 110(2) . . yes
C(7) C(7') C(8) 66(1) . . yes
N(8) C(8) N(8') 39.2(7) . . yes
N(8) C(8) C(7) 117.8(7) . . yes
N(8) C(8) C(7') 144(1) . . yes
N(8') C(8) C(7) 124(1) . . yes
N(8') C(8) C(7') 114(1) . . yes
C(7) C(8) C(7') 48(1) . . yes
N(8) C(9) N(8') 39.8(7) . . yes
N(8) C(10) N(8') 37.0(7) . . yes

loop_
_geom_bond_atom_site_label_1
_geom_bond_atom_site_label_2
_geom_bond_distance
_geom_bond_site_symmetry_2
_geom_bond_publ_flag
Mn(1) O(1) 2.217(3) . yes
Mn(1) N(1) 2.192(4) . yes
Mn(1) N(2) 2.218(4) 2_555 yes
Mn(1) N(5) 2.204(4) 1_455 yes
Mn(1) N(6) 2.205(5) 2_655 yes
Mn(1) N(7) 2.319(4) . yes
Cr(1) C(1) 2.089(5) . yes
Cr(1) C(2) 2.077(5) . yes
Cr(1) C(3) 2.051(5) . yes
Cr(1) C(4) 2.070(6) . yes
Cr(1) C(5) 2.087(6) . yes
Cr(1) C(6) 2.076(5) . yes
N(1) C(1) 1.115(6) . yes
N(2) C(2) 1.122(5) . yes
N(3) C(3) 1.140(6) . yes
N(4) C(4) 1.151(6) . yes
N(5) C(5) 1.112(6) . yes
N(6) C(6) 1.134(5) . yes
N(7) C(7) 1.473(9) . yes
N(7) C(7') 1.55(3) . yes
N(8) N(8') 0.99(2) . yes
N(8) C(8) 1.461(9) . yes
N(8) C(9) 1.479(9) . yes
N(8) C(10) 1.480(10) . yes
N(8') C(8) 1.50(2) . yes
N(8') C(9) 1.44(2) . yes
N(8') C(10) 1.63(3) . yes
C(7) C(7') 1.18(3) . yes
C(7) C(8) 1.44(1) . yes
C(7') C(8) 1.41(3) . yes

loop_
_geom_contact_atom_site_label_1
_geom_contact_atom_site_label_2
_geom_contact_distance
_geom_contact_site_symmetry_2
O(1) N(3) 2.753(6) 4_455
O(1) O(2) 2.829(7) 2_545
O(1) N(8') 2.91(2) 4_555
O(2) N(4) 2.836(7) 4_454
O(2) N(7) 3.432(7) .
O(2) N(4) 3.451(8) 2_655
O(2) N(5) 3.485(7) 2_655
O(2) C(7) 3.50(1) .
O(2) C(4) 3.545(8) 2_655
O(2) C(5) 3.567(8) 2_655
N(2) N(7) 3.066(6) 2_545
N(2) N(5) 3.102(6) 2_645
N(5) N(7) 3.233(6) 1_655
N(5) C(7') 3.51(3) 1_655
N(5) C(8) 3.592(8) 1_655
N(6) N(7) 3.106(7) 2_645
